data_7122597
loop_
_publ_author_name
'Begum, Imtiaz'
'Schnakenburg, Gregor'
'Kelemen, Zsolt'
'Nyul\'aszi, L\'aszl\'o'
'Boer\'e, Ren\'e T'
'Streubel, Rainer'

_publ_section_title
;
 Expanding the chemistry of ring-fused 1,4-diphosphinines by stable mono
 anion formation.
;
_journal_issue 96
_journal_name_full 'Chemical communications (Cambridge, England)'
_journal_page_first 13555
_journal_page_last 13558
_journal_paper_doi 10.1039/c8cc08158a
_journal_volume 54
_journal_year 2018
_chemical_absolute_configuration ad
_chemical_formula_moiety 'C30 H42 N3 P3 S4 Si2'
_chemical_formula_sum 'C30 H42 N3 P3 S4 Si2'
_chemical_formula_weight 721.99
_chemical_name_systematic IB-370
_space_group_crystal_system orthorhombic
_space_group_IT_number 29
_space_group_name_Hall 'P 2c -2ac'
_space_group_name_H-M_alt 'P c a 21'
_symmetry_space_group_name_Hall 'P 2c -2ac'
_symmetry_space_group_name_H-M 'P c a 21'
_atom_sites_solution_hydrogens geom
_atom_sites_solution_primary direct
_audit_creation_date 2018-02-28
_audit_creation_method
;
Olex2 1.2
(compiled 2017.03.02 svn.r3394 for OlexSys, GUI svn.r5324)
;
_audit_update_record
;
2018-09-07 deposited with the CCDC.
2018-11-12 downloaded from the CCDC.
;
_cell_angle_alpha 90
_cell_angle_beta 90
_cell_angle_gamma 90
_cell_formula_units_Z 8
_cell_length_a 18.7088(7)
_cell_length_b 11.7664(4)
_cell_length_c 33.3168(12)
_cell_measurement_reflns_used 9068
_cell_measurement_temperature 100
_cell_measurement_theta_max 71.94
_cell_measurement_theta_min 3.76
_cell_volume 7334.2(5)
_computing_cell_refinement 'SAINT v8.37A (Bruker, 2015)'
_computing_data_reduction 'SAINT v8.37A (Bruker, 2015)'
_computing_molecular_graphics 'Olex2 (Dolomanov et al., 2009)'
_computing_publication_material 'Olex2 (Dolomanov et al., 2009)'
_computing_structure_refinement 'XL (Sheldrick, 2008)'
_computing_structure_solution 'XS (Sheldrick, 2008)'
_diffrn_ambient_temperature 100.02
_diffrn_detector 'Bruker Photon100 detector'
_diffrn_detector_area_resol_mean 7.9
_diffrn_detector_type 'CMOS area detector'
_diffrn_measured_fraction_theta_full 0.999
_diffrn_measured_fraction_theta_max 0.999
_diffrn_measurement_device 'three-circle diffractometer'
_diffrn_measurement_device_type 'Bruker D8-Venture'
_diffrn_measurement_method 'fine slicing \w and \f scans'
_diffrn_radiation_monochromator 'mirror optics'
_diffrn_radiation_probe x-ray
_diffrn_radiation_type CuK\a
_diffrn_radiation_wavelength 1.54178
_diffrn_reflns_av_R_equivalents 0.1718
_diffrn_reflns_av_unetI/netI 0.0576
_diffrn_reflns_Laue_measured_fraction_full 0.999
_diffrn_reflns_Laue_measured_fraction_max 0.999
_diffrn_reflns_limit_h_max 22
_diffrn_reflns_limit_h_min -22
_diffrn_reflns_limit_k_max 14
_diffrn_reflns_limit_k_min -14
_diffrn_reflns_limit_l_max 40
_diffrn_reflns_limit_l_min -40
_diffrn_reflns_number 189014
_diffrn_reflns_point_group_measured_fraction_full 0.999
_diffrn_reflns_point_group_measured_fraction_max 0.999
_diffrn_reflns_theta_full 67.679
_diffrn_reflns_theta_max 67.749
_diffrn_reflns_theta_min 3.756
_diffrn_source 'microfocus sealed X-ray tube'
_diffrn_source_type 'Incoatec I\ms'
_diffrn_standards_number 0
_exptl_absorpt_coefficient_mu 4.440
_exptl_absorpt_correction_T_max 0.7536
_exptl_absorpt_correction_T_min 0.3855
_exptl_absorpt_correction_type empirical
_exptl_absorpt_process_details
'SADABS-2014/5 (Bruker,2014/5) was used for absorption correction. wR2(int) was 0.1736 before and 0.1094 after correction. The Ratio of minimum to maximum transmission is 0.5115. The \l/2 correction factor is Not present.'
_exptl_crystal_colour 'clear light yellow'
_exptl_crystal_colour_lustre clear
_exptl_crystal_colour_modifier light
_exptl_crystal_colour_primary yellow
_exptl_crystal_density_diffrn 1.308
_exptl_crystal_description plate
_exptl_crystal_F_000 3040
_exptl_crystal_size_max 0.21
_exptl_crystal_size_mid 0.18
_exptl_crystal_size_min 0.03
_refine_diff_density_max 2.317
_refine_diff_density_min -1.098
_refine_diff_density_rms 0.209
_refine_ls_abs_structure_details
;
 Refined as an inversion twin.
;
_refine_ls_abs_structure_Flack 0.58(7)
_refine_ls_extinction_method none
_refine_ls_goodness_of_fit_ref 1.131
_refine_ls_hydrogen_treatment constr
_refine_ls_matrix_type full
_refine_ls_number_parameters 774
_refine_ls_number_reflns 13271
_refine_ls_number_restraints 391
_refine_ls_restrained_S_all 1.120
_refine_ls_R_factor_all 0.1247
_refine_ls_R_factor_gt 0.1158
_refine_ls_shift/su_max 0.002
_refine_ls_shift/su_mean 0.000
_refine_ls_structure_factor_coef Fsqd
_refine_ls_weighting_details 'w=1/[\s^2^(Fo^2^)+(0.0316P)^2^+218.7533P] where P=(Fo^2^+2Fc^2^)/3'
_refine_ls_weighting_scheme calc
_refine_ls_wR_factor_gt 0.2750
_refine_ls_wR_factor_ref 0.2804
_reflns_Friedel_coverage 0.962
_reflns_Friedel_fraction_full 1.000
_reflns_Friedel_fraction_max 1.000
_reflns_number_gt 12177
_reflns_number_total 13271
_reflns_threshold_expression 'I > 2\s(I)'
_cod_data_source_file c8cc08158a2.cif
_cod_data_source_block cu_5544f
_cod_depositor_comments 'Adding full bibliography for 7122593--7122597.cif.'
_cod_database_code 7122597
_shelx_shelxl_version_number 2014/7
_shelx_space_group_comment
;
The symmetry employed for this shelxl refinement is uniquely defined
by the following loop, which should always be used as a source of
symmetry information in preference to the above space-group names.
They are only intended as comments.
;
_shelx_estimated_absorpt_t_max 0.878
_shelx_estimated_absorpt_t_min 0.456
_olex2_refinement_description
;
1. Twinned data refinement
 Scales: 0.42(8)
 0.58(8)
2. Fixed Uiso
 At 1.2 times of:
  All C(H) groups, All C(H,H) groups
 At 1.5 times of:
  All C(H,H,H) groups
3. Uiso/Uaniso restraints and constraints
C8 \\sim N2 \\sim C9 \\sim C7 \\sim S3 \\sim S4 \\sim C10: within 2A with sigma
of 0.002 and sigma for terminal atoms of 0.004
C30' \\sim C29' \\sim C28' \\sim C27' \\sim C26' \\sim C25': within 2A with
sigma of 0.002 and sigma for terminal atoms of 0.004
C23 \\sim C24 \\sim C19 \\sim C20 \\sim C21 \\sim C22: within 2A with sigma of
0.002 and sigma for terminal atoms of 0.004
Uanis(C9') \\sim Ueq, Uanis(N2') \\sim Ueq, Uanis(C7') \\sim Ueq, Uanis(C25')
\\sim Ueq, Uanis(C30') \\sim Ueq, Uanis(C26') \\sim Ueq, Uanis(C3') \\sim Ueq,
Uanis(C2') \\sim Ueq, Uanis(N3') \\sim Ueq, Uanis(C4') \\sim Ueq, Uanis(N1')
\\sim Ueq, Uanis(C20') \\sim Ueq, Uanis(C19') \\sim Ueq, Uanis(C24') \\sim Ueq,
Uanis(C19) \\sim Ueq, Uanis(C22) \\sim Ueq, Uanis(C12') \\sim Ueq, Uanis(C11)
\\sim Ueq, Uanis(C12) \\sim Ueq, Uanis(C10) \\sim Ueq, Uanis(N2) \\sim Ueq,
Uanis(C9) \\sim Ueq, Uanis(C7) \\sim Ueq, Uanis(C3) \\sim Ueq, Uanis(C15) \\sim
Ueq, Uanis(C5) \\sim Ueq, Uanis(C6) \\sim Ueq, Uanis(C24) \\sim Ueq, Uanis(C30)
\\sim Ueq: with sigma of 0.002 and sigma for terminal atoms of 0.004
Uanis(C14') \\sim Ueq, Uanis(C13') \\sim Ueq, Uanis(C16') \\sim Ueq,
Uanis(C18') \\sim Ueq, Uanis(C10') \\sim Ueq, Uanis(C21) \\sim Ueq, Uanis(C1')
\\sim Ueq, Uanis(P1') \\sim Ueq, Uanis(P3') \\sim Ueq, Uanis(N1) \\sim Ueq,
Uanis(C2) \\sim Ueq: with sigma of 0.002 and sigma for terminal atoms of 0.004
Uanis(C1) \\sim Ueq, Uanis(C8') \\sim Ueq, Uanis(C23') \\sim Ueq, Uanis(C21')
\\sim Ueq: with sigma of 0.001 and sigma for terminal atoms of 0.002
Uanis(C29') \\sim Ueq, Uanis(C8) \\sim Ueq: with sigma of 0.002 and sigma for
terminal atoms of 0.004
4.a Secondary CH2 refined with riding coordinates:
 C4(H4A,H4B), C5(H5A,H5B), C10(H10A,H10B), C11(H11A,H11B), C4'(H4'A,H4'B),
 C5'(H5'A,H5'B), C10'(H10C,H10D), C11'(H11C,H11D)
4.b Aromatic/amide H refined with riding coordinates:
 C20(H20), C21(H21), C22(H22), C23(H23), C24(H24), C26(H26), C27(H27),
 C28(H28), C29(H29), C30(H30), C20'(H20'), C21'(H21'), C22'(H22'), C23'(H23'),
 C24'(H24'), C26'(H26'), C27'(H27'), C28'(H28'), C29'(H29'), C30'(H30')
4.c Idealised Me refined as rotating group:
 C6(H6A,H6B,H6C), C12(H12A,H12B,H12C), C13(H13A,H13B,H13C), C14(H14A,H14B,
 H14C), C15(H15A,H15B,H15C), C16(H16A,H16B,H16C), C17(H17A,H17B,H17C), C18(H18A,
 H18B,H18C), C6'(H6'A,H6'B,H6'C), C12'(H12D,H12E,H12F), C13'(H13D,H13E,H13F),
 C14'(H14D,H14E,H14F), C15'(H15D,H15E,H15F), C16'(H16D,H16E,H16F), C17'(H17D,
 H17E,H17F), C18'(H18D,H18E,H18F)
;
_olex2_submission_special_instructions 'No special instructions were received'

loop_
_space_group_symop_operation_xyz
'x, y, z'
'-x, -y, z+1/2'
'-x+1/2, y, z+1/2'
'x+1/2, -y, z'

loop_
_atom_site_label
_atom_site_type_symbol
_atom_site_fract_x
_atom_site_fract_y
_atom_site_fract_z
_atom_site_U_iso_or_equiv
_atom_site_adp_type
_atom_site_occupancy
_atom_site_site_symmetry_order
_atom_site_calc_flag
_atom_site_refinement_flags_posn
_atom_site_refinement_flags_adp
S1 S 0.2847(3) 0.3376(4) 0.55871(14) 0.0206(10) Uani 1 1 d . .
S2 S 0.3346(3) 0.5785(4) 0.56736(16) 0.0262(11) Uani 1 1 d . .
S3 S 0.3026(2) 0.0153(4) 0.71443(14) 0.0147(8) Uani 1 1 d . U
S4 S 0.2948(3) -0.2360(4) 0.70255(16) 0.0230(10) Uani 1 1 d . U
P1 P 0.3006(2) 0.2561(4) 0.68531(15) 0.0147(9) Uani 1 1 d . .
P2 P 0.2363(2) 0.1116(4) 0.59460(14) 0.0141(9) Uani 1 1 d . .
P3 P 0.1900(2) 0.2802(4) 0.71015(15) 0.0150(9) Uani 1 1 d . .
Si1 Si 0.3732(3) 0.0328(5) 0.54982(17) 0.0195(11) Uani 1 1 d . .
Si2 Si 0.2210(3) 0.0295(5) 0.51320(17) 0.0251(12) Uani 1 1 d . .
N1 N 0.3213(8) 0.4208(13) 0.6258(5) 0.015(3) Uani 1 1 d . U
N2 N 0.2704(8) -0.0697(13) 0.6477(5) 0.0157(15) Uani 1 1 d . U
N3 N 0.2788(9) 0.0542(12) 0.5546(5) 0.018(3) Uani 1 1 d . .
C1 C 0.2980(11) 0.3039(18) 0.6338(6) 0.023(4) Uani 1 1 d . U
C2 C 0.3160(10) 0.4522(17) 0.5867(6) 0.018(4) Uani 1 1 d . U
C3 C 0.2793(10) 0.2524(16) 0.6016(6) 0.017(4) Uani 1 1 d . U
C4 C 0.3492(15) 0.4951(17) 0.6571(7) 0.030(5) Uani 1 1 d . .
H4A H 0.3355 0.4644 0.6837 0.036 Uiso 1 1 calc R .
H4B H 0.3273 0.5713 0.6544 0.036 Uiso 1 1 calc R .
C5 C 0.4296(12) 0.5065(17) 0.6552(7) 0.023(5) Uani 1 1 d . U
H5A H 0.4429 0.5348 0.6282 0.027 Uiso 1 1 calc R .
H5B H 0.4449 0.5644 0.6750 0.027 Uiso 1 1 calc R .
C6 C 0.4697(11) 0.3988(18) 0.6632(7) 0.027(5) Uani 1 1 d . U
H6A H 0.4563 0.3415 0.6432 0.040 Uiso 1 1 calc GR .
H6B H 0.4579 0.3708 0.6901 0.040 Uiso 1 1 calc GR .
H6C H 0.5212 0.4134 0.6615 0.040 Uiso 1 1 calc GR .
C7 C 0.2899(10) 0.1062(16) 0.6743(6) 0.0151(15) Uani 1 1 d . U
C8 C 0.2878(10) -0.1049(16) 0.6851(6) 0.0162(14) Uani 1 1 d . U
C9 C 0.2721(9) 0.0461(16) 0.6407(6) 0.0154(16) Uani 1 1 d . U
C10 C 0.2426(10) -0.1560(15) 0.6182(6) 0.016(2) Uani 1 1 d . U
H10A H 0.2467 -0.1245 0.5908 0.019 Uiso 1 1 calc R .
H10B H 0.2731 -0.2247 0.6196 0.019 Uiso 1 1 calc R .
C11 C 0.1683(11) -0.1889(17) 0.6254(6) 0.022(4) Uani 1 1 d . U
H11A H 0.1373 -0.1213 0.6224 0.026 Uiso 1 1 calc R .
H11B H 0.1634 -0.2171 0.6532 0.026 Uiso 1 1 calc R .
C12 C 0.1431(13) -0.283(2) 0.5957(7) 0.038(5) Uani 1 1 d . U
H12A H 0.1414 -0.2517 0.5685 0.057 Uiso 1 1 calc GR .
H12B H 0.0953 -0.3090 0.6035 0.057 Uiso 1 1 calc GR .
H12C H 0.1766 -0.3468 0.5966 0.057 Uiso 1 1 calc GR .
C13 C 0.4063(12) 0.085(2) 0.5001(7) 0.035(6) Uani 1 1 d . .
H13A H 0.3910 0.1642 0.4961 0.053 Uiso 1 1 calc GR .
H13B H 0.3867 0.0378 0.4786 0.053 Uiso 1 1 calc GR .
H13C H 0.4587 0.0816 0.4995 0.053 Uiso 1 1 calc GR .
C14 C 0.4247(10) 0.1100(19) 0.5885(7) 0.030(5) Uani 1 1 d . .
H14A H 0.4058 0.0913 0.6152 0.045 Uiso 1 1 calc GR .
H14B H 0.4204 0.1920 0.5839 0.045 Uiso 1 1 calc GR .
H14C H 0.4751 0.0878 0.5870 0.045 Uiso 1 1 calc GR .
C15 C 0.3966(12) -0.120(2) 0.5544(7) 0.035(5) Uani 1 1 d . U
H15A H 0.3621 -0.1658 0.5393 0.053 Uiso 1 1 calc GR .
H15B H 0.3954 -0.1424 0.5827 0.053 Uiso 1 1 calc GR .
H15C H 0.4447 -0.1327 0.5437 0.053 Uiso 1 1 calc GR .
C16 C 0.2212(15) 0.156(3) 0.4811(8) 0.054(8) Uani 1 1 d . .
H16A H 0.2705 0.1807 0.4765 0.081 Uiso 1 1 calc GR .
H16B H 0.1945 0.2172 0.4943 0.081 Uiso 1 1 calc GR .
H16C H 0.1986 0.1380 0.4554 0.081 Uiso 1 1 calc GR .
C17 C 0.1273(12) 0.0049(19) 0.5303(7) 0.032(5) Uani 1 1 d . .
H17A H 0.1159 0.0576 0.5521 0.048 Uiso 1 1 calc GR .
H17B H 0.1224 -0.0735 0.5399 0.048 Uiso 1 1 calc GR .
H17C H 0.0944 0.0176 0.5078 0.048 Uiso 1 1 calc GR .
C18 C 0.2465(19) -0.097(3) 0.4848(9) 0.072(11) Uani 1 1 d . .
H18A H 0.2449 -0.1638 0.5025 0.108 Uiso 1 1 calc GR .
H18B H 0.2950 -0.0878 0.4743 0.108 Uiso 1 1 calc GR .
H18C H 0.2131 -0.1082 0.4625 0.108 Uiso 1 1 calc GR .
C19 C 0.1965(10) 0.4224(17) 0.7303(6) 0.020(2) Uani 1 1 d . U
C20 C 0.1349(11) 0.4966(16) 0.7272(6) 0.020(2) Uani 1 1 d . U
H20 H 0.0953 0.4757 0.7110 0.024 Uiso 1 1 calc R .
C21 C 0.1341(10) 0.5989(17) 0.7483(6) 0.021(2) Uani 1 1 d . U
H21 H 0.0943 0.6489 0.7463 0.025 Uiso 1 1 calc R .
C22 C 0.1942(10) 0.6276(17) 0.7732(6) 0.021(2) Uani 1 1 d . U
H22 H 0.1945 0.6970 0.7878 0.025 Uiso 1 1 calc R .
C23 C 0.2509(10) 0.5552(16) 0.7758(6) 0.021(2) Uani 1 1 d . U
H23 H 0.2902 0.5745 0.7925 0.025 Uiso 1 1 calc R .
C24 C 0.2524(10) 0.4534(17) 0.7545(6) 0.020(2) Uani 1 1 d . U
H24 H 0.2928 0.4048 0.7567 0.024 Uiso 1 1 calc R .
C25 C 0.1356(9) 0.2925(15) 0.6656(6) 0.015(4) Uani 1 1 d . .
C26 C 0.1339(10) 0.3844(16) 0.6387(6) 0.022(4) Uani 1 1 d . .
H26 H 0.1617 0.4498 0.6447 0.026 Uiso 1 1 calc R .
C27 C 0.0946(12) 0.3841(18) 0.6047(6) 0.028(5) Uani 1 1 d . .
H27 H 0.0981 0.4461 0.5865 0.034 Uiso 1 1 calc R .
C28 C 0.0498(10) 0.2959(18) 0.5961(7) 0.028(5) Uani 1 1 d . .
H28 H 0.0198 0.2979 0.5731 0.034 Uiso 1 1 calc R .
C29 C 0.0493(11) 0.2017(16) 0.6223(6) 0.023(4) Uani 1 1 d . .
H29 H 0.0197 0.1384 0.6163 0.027 Uiso 1 1 calc R .
C30 C 0.0908(9) 0.1997(15) 0.6563(5) 0.014(4) Uani 1 1 d . U
H30 H 0.0894 0.1355 0.6736 0.017 Uiso 1 1 calc R .
S1' S 0.5281(3) 0.1666(4) 0.42440(14) 0.0208(10) Uani 1 1 d . .
S2' S 0.5670(3) -0.0787(4) 0.41649(17) 0.0302(12) Uani 1 1 d . .
S3' S 0.5630(2) 0.4914(3) 0.27032(15) 0.0154(9) Uani 1 1 d . .
S4' S 0.5462(4) 0.7411(4) 0.28112(17) 0.0346(14) Uani 1 1 d . .
P1' P 0.5605(2) 0.2494(4) 0.29884(14) 0.0128(9) Uani 1 1 d . U
P2' P 0.4904(2) 0.3949(4) 0.38962(14) 0.0152(9) Uani 1 1 d . .
P3' P 0.4517(2) 0.2290(4) 0.27020(13) 0.0122(9) Uani 1 1 d . U
Si1' Si 0.4814(3) 0.4848(4) 0.47161(17) 0.0174(11) Uani 1 1 d . .
Si2' Si 0.6310(3) 0.4622(4) 0.43265(16) 0.0180(11) Uani 1 1 d . .
N1' N 0.5658(8) 0.0812(13) 0.3587(5) 0.017(3) Uani 1 1 d . U
N2' N 0.5234(8) 0.5770(13) 0.3367(5) 0.014(3) Uani 1 1 d . U
N3' N 0.5383(8) 0.4438(13) 0.4306(5) 0.017(3) Uani 1 1 d . U
C1' C 0.5496(9) 0.1970(16) 0.3496(5) 0.015(4) Uani 1 1 d . U
C2' C 0.5563(10) 0.0521(16) 0.3970(6) 0.017(4) Uani 1 1 d . U
C3' C 0.5285(9) 0.2549(15) 0.3825(5) 0.016(4) Uani 1 1 d . U
C4' C 0.5975(10) 0.0002(15) 0.3287(6) 0.014(4) Uani 1 1 d . U
H4'A H 0.5738 -0.0745 0.3320 0.016 Uiso 1 1 calc R .
H4'B H 0.5860 0.0282 0.3015 0.016 Uiso 1 1 calc R .
C5' C 0.6762(12) -0.017(2) 0.3313(8) 0.030(5) Uani 1 1 d . .
H5'A H 0.6901 -0.0780 0.3123 0.036 Uiso 1 1 calc R .
H5'B H 0.6882 -0.0436 0.3587 0.036 Uiso 1 1 calc R .
C6' C 0.7201(10) 0.090(2) 0.3220(8) 0.032(5) Uani 1 1 d . .
H6'A H 0.7190 0.1049 0.2931 0.049 Uiso 1 1 calc GR .
H6'B H 0.7697 0.0786 0.3306 0.049 Uiso 1 1 calc GR .
H6'C H 0.6997 0.1551 0.3364 0.049 Uiso 1 1 calc GR .
C7' C 0.5466(9) 0.3994(15) 0.3104(5) 0.011(3) Uani 1 1 d . U
C8' C 0.5414(10) 0.6092(18) 0.2986(6) 0.020(4) Uani 1 1 d . U
C9' C 0.5273(11) 0.4569(18) 0.3440(6) 0.021(4) Uani 1 1 d . U
C10' C 0.4961(10) 0.6586(17) 0.3662(6) 0.022(4) Uani 1 1 d . U
H10C H 0.5238 0.7301 0.3645 0.027 Uiso 1 1 calc R .
H10D H 0.5021 0.6272 0.3936 0.027 Uiso 1 1 calc R .
C11' C 0.4155(11) 0.6838(18) 0.3583(7) 0.027(5) Uani 1 1 d . .
H11C H 0.4093 0.7134 0.3307 0.033 Uiso 1 1 calc R .
H11D H 0.3875 0.6127 0.3608 0.033 Uiso 1 1 calc R .
C12' C 0.3883(13) 0.770(2) 0.3880(7) 0.035(5) Uani 1 1 d . U
H12D H 0.3365 0.7781 0.3848 0.052 Uiso 1 1 calc GR .
H12E H 0.4116 0.8429 0.3832 0.052 Uiso 1 1 calc GR .
H12F H 0.3990 0.7437 0.4153 0.052 Uiso 1 1 calc GR .
C13' C 0.4948(12) 0.3889(18) 0.5156(6) 0.030(5) Uani 1 1 d . U
H13D H 0.4538 0.3952 0.5337 0.044 Uiso 1 1 calc GR .
H13E H 0.5385 0.4109 0.5298 0.044 Uiso 1 1 calc GR .
H13F H 0.4992 0.3103 0.5062 0.044 Uiso 1 1 calc GR .
C14' C 0.3869(13) 0.472(2) 0.4570(8) 0.035(5) Uani 1 1 d . U
H14D H 0.3779 0.5189 0.4332 0.052 Uiso 1 1 calc GR .
H14E H 0.3565 0.4986 0.4791 0.052 Uiso 1 1 calc GR .
H14F H 0.3758 0.3926 0.4510 0.052 Uiso 1 1 calc GR .
C15' C 0.5027(10) 0.633(2) 0.4873(7) 0.028(5) Uani 1 1 d . .
H15D H 0.5018 0.6832 0.4637 0.041 Uiso 1 1 calc GR .
H15E H 0.5504 0.6353 0.4995 0.041 Uiso 1 1 calc GR .
H15F H 0.4672 0.6593 0.5068 0.041 Uiso 1 1 calc GR .
C16' C 0.6805(10) 0.3609(17) 0.3991(6) 0.023(4) Uani 1 1 d . U
H16D H 0.6698 0.2826 0.4072 0.034 Uiso 1 1 calc GR .
H16E H 0.7320 0.3745 0.4015 0.034 Uiso 1 1 calc GR .
H16F H 0.6655 0.3727 0.3712 0.034 Uiso 1 1 calc GR .
C17' C 0.6527(10) 0.6080(17) 0.4161(7) 0.026(5) Uani 1 1 d . .
H17D H 0.6482 0.6130 0.3869 0.040 Uiso 1 1 calc GR .
H17E H 0.7018 0.6266 0.4240 0.040 Uiso 1 1 calc GR .
H17F H 0.6196 0.6618 0.4287 0.040 Uiso 1 1 calc GR .
C18' C 0.6608(12) 0.443(2) 0.4845(7) 0.032(5) Uani 1 1 d . U
H18D H 0.6323 0.4912 0.5023 0.048 Uiso 1 1 calc GR .
H18E H 0.7114 0.4639 0.4867 0.048 Uiso 1 1 calc GR .
H18F H 0.6548 0.3631 0.4922 0.048 Uiso 1 1 calc GR .
C19' C 0.4544(9) 0.0834(15) 0.2497(5) 0.014(3) Uani 1 1 d . U
C20' C 0.5127(10) 0.0512(15) 0.2260(5) 0.015(4) Uani 1 1 d . U
H20' H 0.5535 0.0989 0.2242 0.018 Uiso 1 1 calc R .
C21' C 0.5106(11) -0.0506(17) 0.2051(6) 0.023(4) Uani 1 1 d . U
H21' H 0.5511 -0.0745 0.1901 0.028 Uiso 1 1 calc R .
C22' C 0.4502(10) -0.1174(17) 0.2060(7) 0.027(5) Uani 1 1 d . .
H22' H 0.4486 -0.1850 0.1904 0.033 Uiso 1 1 calc R .
C23' C 0.3918(10) -0.0874(16) 0.2292(5) 0.018(4) Uani 1 1 d . U
H23' H 0.3509 -0.1351 0.2306 0.022 Uiso 1 1 calc R .
C24' C 0.3946(10) 0.0148(15) 0.2504(5) 0.013(4) Uani 1 1 d . U
H24' H 0.3544 0.0377 0.2658 0.016 Uiso 1 1 calc R .
C25' C 0.3935(10) 0.2195(16) 0.3139(6) 0.018(2) Uani 1 1 d . U
C26' C 0.3895(10) 0.1250(16) 0.3389(6) 0.019(2) Uani 1 1 d . U
H26' H 0.4182 0.0603 0.3333 0.022 Uiso 1 1 calc R .
C27' C 0.3447(10) 0.1236(17) 0.3717(6) 0.020(2) Uani 1 1 d . U
H27' H 0.3413 0.0582 0.3884 0.024 Uiso 1 1 calc R .
C28' C 0.3030(10) 0.2241(17) 0.3802(6) 0.021(2) Uani 1 1 d . U
H28' H 0.2719 0.2245 0.4027 0.025 Uiso 1 1 calc R .
C29' C 0.3075(10) 0.3213(17) 0.3558(6) 0.020(2) Uani 1 1 d . U
H29' H 0.2796 0.3870 0.3610 0.024 Uiso 1 1 calc R .
C30' C 0.3556(10) 0.3165(16) 0.3232(6) 0.019(2) Uani 1 1 d . U
H30' H 0.3621 0.3823 0.3071 0.023 Uiso 1 1 calc R .

loop_
_atom_site_aniso_label
_atom_site_aniso_U_11
_atom_site_aniso_U_22
_atom_site_aniso_U_33
_atom_site_aniso_U_23
_atom_site_aniso_U_13
_atom_site_aniso_U_12
S1 0.023(2) 0.015(2) 0.024(3) 0.0028(18) 0.0037(19) 0.0004(18)
S2 0.033(3) 0.016(2) 0.029(3) 0.005(2) 0.010(2) 0.000(2)
S3 0.0127(16) 0.0137(16) 0.0177(18) 0.0018(14) -0.0002(14) 0.0051(14)
S4 0.028(2) 0.012(2) 0.029(2) 0.0016(18) 0.0028(19) 0.0066(18)
P1 0.0078(19) 0.012(2) 0.025(3) 0.0005(19) 0.0004(17) -0.0010(17)
P2 0.013(2) 0.010(2) 0.019(2) 0.0007(18) -0.0011(17) -0.0037(17)
P3 0.0034(19) 0.011(2) 0.030(3) -0.0007(18) 0.0011(17) -0.0008(16)
Si1 0.016(2) 0.019(3) 0.024(3) 0.000(2) 0.004(2) -0.002(2)
Si2 0.029(3) 0.024(3) 0.022(3) 0.000(2) -0.005(2) -0.003(2)
N1 0.013(4) 0.014(4) 0.017(4) 0.000(3) 0.000(3) 0.000(3)
N2 0.016(2) 0.014(2) 0.017(2) 0.0002(17) 0.0008(17) -0.0001(17)
N3 0.028(8) 0.007(7) 0.020(8) 0.001(6) 0.000(7) 0.004(6)
C1 0.023(4) 0.023(4) 0.023(4) -0.0002(15) 0.0001(15) 0.0003(15)
C2 0.018(4) 0.018(5) 0.019(5) 0.000(3) 0.001(3) 0.000(3)
C3 0.016(4) 0.016(4) 0.018(4) 0.001(3) 0.001(3) 0.000(3)
C4 0.054(15) 0.012(9) 0.025(11) -0.005(8) 0.010(10) -0.007(10)
C5 0.023(5) 0.022(5) 0.023(5) 0.000(3) 0.000(3) 0.000(3)
C6 0.027(6) 0.025(6) 0.029(6) -0.002(5) 0.000(5) 0.002(5)
C7 0.014(2) 0.015(2) 0.017(2) 0.0016(18) -0.0002(18) 0.0028(18)
C8 0.016(2) 0.015(2) 0.018(2) 0.0007(18) 0.0007(17) 0.0017(18)
C9 0.015(2) 0.015(2) 0.017(2) 0.0009(19) 0.0002(19) 0.0008(19)
C10 0.016(3) 0.015(3) 0.017(3) 0.000(2) 0.000(2) -0.001(2)
C11 0.022(5) 0.020(5) 0.022(5) 0.000(3) 0.000(3) -0.002(3)
C12 0.036(7) 0.037(7) 0.041(7) 0.001(5) 0.001(5) -0.007(5)
C13 0.026(11) 0.045(14) 0.036(13) -0.006(10) 0.013(9) -0.015(10)
C14 0.005(8) 0.030(11) 0.055(15) -0.003(10) -0.003(8) -0.001(8)
C15 0.032(7) 0.033(7) 0.042(7) 0.000(5) 0.001(5) -0.002(5)
C16 0.046(16) 0.058(18) 0.057(18) 0.014(14) -0.023(13) -0.031(14)
C17 0.032(12) 0.029(12) 0.035(13) -0.006(9) -0.015(10) -0.005(10)
C18 0.07(2) 0.09(3) 0.051(19) -0.049(19) 0.010(16) -0.021(19)
C19 0.018(3) 0.019(3) 0.021(3) -0.001(2) 0.001(2) -0.001(2)
C20 0.019(3) 0.020(3) 0.022(3) -0.001(2) 0.001(2) -0.001(3)
C21 0.020(3) 0.020(3) 0.022(3) -0.001(2) 0.001(2) -0.001(2)
C22 0.020(3) 0.021(3) 0.022(3) -0.001(2) 0.001(2) -0.001(2)
C23 0.019(3) 0.021(3) 0.022(3) -0.002(3) 0.002(2) -0.002(2)
C24 0.018(3) 0.020(3) 0.021(3) -0.001(2) 0.001(2) -0.001(2)
C25 0.004(7) 0.014(8) 0.028(10) -0.003(7) 0.000(7) 0.002(6)
C26 0.018(9) 0.017(9) 0.029(11) 0.005(8) 0.003(8) -0.004(8)
C27 0.044(12) 0.023(10) 0.017(10) 0.004(8) 0.000(9) 0.012(9)
C28 0.013(9) 0.033(12) 0.039(12) 0.000(10) -0.006(8) 0.000(9)
C29 0.027(10) 0.013(9) 0.028(11) -0.005(8) -0.007(8) -0.006(8)
C30 0.014(4) 0.013(4) 0.015(4) 0.000(3) 0.000(3) -0.001(3)
S1' 0.026(2) 0.013(2) 0.023(2) 0.0027(18) 0.0001(19) -0.0046(18)
S2' 0.042(3) 0.012(2) 0.037(3) 0.007(2) -0.012(2) -0.002(2)
S3' 0.0097(19) 0.0095(19) 0.027(3) 0.0027(17) 0.0002(17) 0.0011(15)
S4' 0.061(4) 0.011(2) 0.032(3) 0.004(2) -0.005(3) -0.003(2)
P1' 0.0102(16) 0.0105(17) 0.0176(18) 0.0001(15) -0.0014(15) 0.0029(14)
P2' 0.010(2) 0.013(2) 0.022(2) -0.0016(18) -0.0003(17) 0.0006(17)
P3' 0.0077(16) 0.0114(17) 0.0176(18) -0.0012(15) -0.0004(14) -0.0001(14)
Si1' 0.017(2) 0.013(2) 0.023(3) -0.003(2) 0.002(2) 0.004(2)
Si2' 0.012(2) 0.015(2) 0.027(3) -0.002(2) 0.0004(19) -0.0025(19)
N1' 0.016(4) 0.015(4) 0.018(4) 0.000(3) -0.003(3) 0.002(3)
N2' 0.016(4) 0.012(4) 0.016(4) 0.000(3) -0.002(3) 0.002(3)
N3' 0.016(4) 0.017(4) 0.018(4) 0.000(3) 0.000(3) 0.001(3)
C1' 0.014(4) 0.015(4) 0.015(4) -0.001(3) -0.001(3) 0.000(3)
C2' 0.015(4) 0.017(4) 0.019(4) 0.000(3) -0.002(3) -0.002(3)
C3' 0.016(4) 0.014(4) 0.017(4) 0.001(3) 0.000(3) -0.002(3)
C4' 0.014(4) 0.013(4) 0.014(5) 0.000(3) -0.001(3) 0.000(3)
C5' 0.025(11) 0.031(12) 0.033(12) 0.001(9) -0.001(9) 0.001(9)
C6' 0.008(9) 0.038(13) 0.051(14) -0.010(10) 0.001(9) 0.004(9)
C7' 0.010(4) 0.011(4) 0.013(4) 0.002(3) 0.000(3) -0.001(3)
C8' 0.020(4) 0.020(4) 0.020(4) 0.0002(15) -0.0003(15) 0.0003(15)
C9' 0.021(5) 0.022(5) 0.021(5) 0.001(3) 0.001(3) -0.001(3)
C10' 0.023(5) 0.021(5) 0.023(5) 0.000(3) -0.001(3) 0.001(3)
C11' 0.027(11) 0.018(10) 0.038(12) -0.006(8) 0.001(9) -0.004(8)
C12' 0.032(7) 0.033(7) 0.040(7) -0.002(5) -0.002(5) 0.002(5)
C13' 0.029(6) 0.028(6) 0.031(7) 0.002(5) 0.004(5) 0.005(5)
C14' 0.034(7) 0.036(7) 0.034(7) -0.002(5) 0.002(5) 0.004(5)
C15' 0.007(9) 0.043(13) 0.032(12) -0.003(10) -0.002(8) 0.005(8)
C16' 0.019(6) 0.022(6) 0.027(6) 0.001(5) -0.002(5) 0.000(5)
C17' 0.010(8) 0.025(10) 0.045(13) -0.009(9) 0.004(8) -0.004(8)
C18' 0.033(7) 0.031(7) 0.031(7) -0.003(5) 0.000(5) -0.004(5)
C19' 0.013(4) 0.015(4) 0.015(4) 0.000(3) 0.000(3) 0.002(3)
C20' 0.015(4) 0.015(4) 0.016(4) -0.001(3) -0.001(3) 0.002(3)
C21' 0.023(4) 0.023(4) 0.023(4) -0.0005(15) -0.0001(15) 0.0003(15)
C22' 0.011(8) 0.020(10) 0.051(14) -0.014(9) -0.010(9) 0.002(7)
C23' 0.018(4) 0.018(4) 0.018(4) 0.0001(15) -0.0003(15) -0.0002(15)
C24' 0.012(4) 0.013(4) 0.014(4) 0.001(3) 0.001(3) 0.000(3)
C25' 0.017(3) 0.018(3) 0.019(3) -0.0003(19) -0.0002(19) 0.0001(19)
C26' 0.018(3) 0.019(3) 0.019(3) -0.001(2) 0.000(2) 0.000(2)
C27' 0.019(3) 0.020(3) 0.021(3) -0.001(3) 0.000(3) 0.001(3)
C28' 0.020(3) 0.021(3) 0.021(3) -0.001(3) 0.000(3) 0.001(3)
C29' 0.020(3) 0.020(3) 0.021(3) 0.000(2) 0.000(2) 0.001(2)
C30' 0.018(3) 0.019(3) 0.020(3) -0.0002(19) -0.0001(19) 0.0006(19)

loop_
_atom_type_symbol
_atom_type_description
_atom_type_scat_dispersion_real
_atom_type_scat_dispersion_imag
_atom_type_scat_source
C C 0.0181 0.0091 'International Tables Vol C Tables 4.2.6.8 and 6.1.1.4'
H H 0.0000 0.0000 'International Tables Vol C Tables 4.2.6.8 and 6.1.1.4'
N N 0.0311 0.0180 'International Tables Vol C Tables 4.2.6.8 and 6.1.1.4'
Si Si 0.2541 0.3302 'International Tables Vol C Tables 4.2.6.8 and 6.1.1.4'
P P 0.2955 0.4335 'International Tables Vol C Tables 4.2.6.8 and 6.1.1.4'
S S 0.3331 0.5567 'International Tables Vol C Tables 4.2.6.8 and 6.1.1.4'

loop_
_geom_angle_atom_site_label_1
_geom_angle_atom_site_label_2
_geom_angle_atom_site_label_3
_geom_angle
C2 S1 C3 91.5(9)
C7 S3 C8 92.7(9)
C1 P1 P3 106.6(7)
C1 P1 C7 96.2(9)
C7 P1 P3 95.5(6)
N3 P2 C3 104.6(8)
N3 P2 C9 108.6(8)
C9 P2 C3 96.4(8)
C19 P3 P1 101.1(6)
C19 P3 C25 105.6(9)
C25 P3 P1 103.1(6)
N3 Si1 C13 111.0(10)
N3 Si1 C14 112.4(9)
N3 Si1 C15 111.2(9)
C14 Si1 C13 106.4(11)
C14 Si1 C15 107.2(11)
C15 Si1 C13 108.3(11)
N3 Si2 C16 108.6(10)
N3 Si2 C17 111.1(9)
N3 Si2 C18 112.1(13)
C16 Si2 C17 107.8(12)
C18 Si2 C16 111.1(16)
C18 Si2 C17 106.0(13)
C2 N1 C1 114.1(16)
C2 N1 C4 123.3(16)
C4 N1 C1 122.5(16)
C8 N2 C9 116.7(16)
C8 N2 C10 118.5(15)
C9 N2 C10 124.4(15)
P2 N3 Si1 126.2(10)
P2 N3 Si2 113.0(9)
Si2 N3 Si1 120.5(9)
N1 C1 P1 117.2(14)
C3 C1 P1 131.0(17)
C3 C1 N1 111.8(18)
S2 C2 S1 123.9(12)
N1 C2 S1 109.1(14)
N1 C2 S2 127.0(15)
S1 C3 P2 115.8(10)
C1 C3 S1 113.4(16)
C1 C3 P2 130.2(16)
N1 C4 C5 112.3(19)
C6 C5 C4 114.6(18)
S3 C7 P1 115.4(10)
C9 C7 S3 110.3(14)
C9 C7 P1 134.2(15)
S4 C8 S3 123.3(12)
N2 C8 S3 107.9(13)
N2 C8 S4 128.8(15)
N2 C9 P2 122.8(14)
C7 C9 P2 123.7(15)
C7 C9 N2 112.3(16)
C11 C10 N2 113.7(15)
C10 C11 C12 112.0(17)
C20 C19 P3 118.6(14)
C24 C19 P3 121.0(15)
C24 C19 C20 119.2(18)
C21 C20 C19 119.6(18)
C20 C21 C22 119.0(18)
C23 C22 C21 119.9(18)
C22 C23 C24 121.4(19)
C19 C24 C23 120.9(19)
C26 C25 P3 126.8(14)
C26 C25 C30 116.2(17)
C30 C25 P3 117.0(14)
C27 C26 C25 123.1(19)
C26 C27 C28 121(2)
C27 C28 C29 118.1(19)
C30 C29 C28 121.3(18)
C29 C30 C25 120.2(17)
C2' S1' C3' 92.4(9)
C8' S3' C7' 92.2(9)
C1' P1' P3' 104.9(6)
C1' P1' C7' 96.6(8)
C7' P1' P3' 93.7(6)
N3' P2' C3' 101.7(8)
N3' P2' C9' 109.2(8)
C3' P2' C9' 96.1(9)
C19' P3' P1' 103.3(6)
C25' P3' P1' 101.9(6)
C25' P3' C19' 104.9(8)
N3' Si1' C13' 110.7(9)
N3' Si1' C14' 110.3(10)
N3' Si1' C15' 109.7(9)
C14' Si1' C13' 106.8(11)
C14' Si1' C15' 110.8(10)
C15' Si1' C13' 108.5(10)
N3' Si2' C16' 112.8(8)
N3' Si2' C17' 108.8(8)
N3' Si2' C18' 108.9(9)
C17' Si2' C16' 107.7(9)
C18' Si2' C16' 109.4(10)
C18' Si2' C17' 109.3(10)
C1' N1' C4' 123.1(15)
C2' N1' C1' 114.9(16)
C2' N1' C4' 121.8(16)
C8' N2' C9' 114.8(16)
C8' N2' C10' 121.8(16)
C9' N2' C10' 123.2(16)
P2' N3' Si1' 112.5(8)
P2' N3' Si2' 125.7(9)
Si2' N3' Si1' 121.6(9)
N1' C1' P1' 120.0(13)
C3' C1' P1' 128.2(15)
C3' C1' N1' 111.8(16)
S2' C2' S1' 123.5(11)
N1' C2' S1' 110.4(14)
N1' C2' S2' 126.0(15)
S1' C3' P2' 115.9(10)
C1' C3' S1' 110.5(14)
C1' C3' P2' 133.0(15)
C5' C4' N1' 116.0(17)
C4' C5' C6' 113.8(18)
S3' C7' P1' 114.3(10)
C9' C7' S3' 111.7(14)
C9' C7' P1' 134.0(15)
S4' C8' S3' 123.2(12)
N2' C8' S3' 110.0(14)
N2' C8' S4' 126.8(16)
N2' C9' P2' 121.1(14)
C7' C9' P2' 126.1(16)
C7' C9' N2' 111.3(17)
N2' C10' C11' 110.5(16)
C12' C11' C10' 110.2(18)
C20' C19' P3' 118.9(14)
C24' C19' P3' 120.9(13)
C24' C19' C20' 118.9(17)
C21' C20' C19' 119.7(18)
C22' C21' C20' 120.5(19)
C21' C22' C23' 120.9(19)
C22' C23' C24' 118.3(17)
C19' C24' C23' 121.7(17)
C26' C25' P3' 124.1(15)
C30' C25' P3' 115.9(14)
C30' C25' C26' 119.9(18)
C27' C26' C25' 121.2(18)
C26' C27' C28' 118.2(18)
C29' C28' C27' 121.5(18)
C28' C29' C30' 116.8(18)
C25' C30' C29' 122.2(18)

loop_
_geom_bond_atom_site_label_1
_geom_bond_atom_site_label_2
_geom_bond_distance
S1 C2 1.74(2)
S1 C3 1.748(19)
S2 C2 1.66(2)
S3 C7 1.729(19)
S3 C8 1.74(2)
S4 C8 1.653(19)
P1 P3 2.246(6)
P1 C1 1.81(2)
P1 C7 1.813(19)
P2 N3 1.691(16)
P2 C3 1.856(19)
P2 C9 1.845(19)
P3 C19 1.81(2)
P3 C25 1.806(19)
Si1 N3 1.791(17)
Si1 C13 1.87(2)
Si1 C14 1.85(2)
Si1 C15 1.86(2)
Si2 N3 1.778(17)
Si2 C16 1.83(3)
Si2 C17 1.87(2)
Si2 C18 1.83(3)
N1 C1 1.47(3)
N1 C2 1.36(2)
N1 C4 1.46(3)
N2 C8 1.35(2)
N2 C9 1.38(2)
N2 C10 1.50(2)
C1 C3 1.28(3)
C4 C5 1.51(3)
C5 C6 1.50(3)
C7 C9 1.36(3)
C10 C11 1.46(3)
C11 C12 1.56(3)
C19 C20 1.45(3)
C19 C24 1.37(3)
C20 C21 1.39(3)
C21 C22 1.44(3)
C22 C23 1.36(3)
C23 C24 1.39(3)
C25 C26 1.40(3)
C25 C30 1.41(2)
C26 C27 1.35(3)
C27 C28 1.36(3)
C28 C29 1.41(3)
C29 C30 1.37(3)
S1' C2' 1.709(19)
S1' C3' 1.741(18)
S2' C2' 1.682(19)
S3' C7' 1.747(18)
S3' C8' 1.72(2)
S4' C8' 1.66(2)
P1' P3' 2.260(6)
P1' C1' 1.813(19)
P1' C7' 1.826(18)
P2' N3' 1.731(16)
P2' C3' 1.810(19)
P2' C9' 1.82(2)
P3' C19' 1.845(19)
P3' C25' 1.822(19)
Si1' N3' 1.797(16)
Si1' C13' 1.87(2)
Si1' C14' 1.84(2)
Si1' C15' 1.87(2)
Si2' N3' 1.750(16)
Si2' C16' 1.88(2)
Si2' C17' 1.85(2)
Si2' C18' 1.83(2)
N1' C1' 1.43(2)
N1' C2' 1.33(2)
N1' C4' 1.50(2)
N2' C8' 1.37(2)
N2' C9' 1.44(3)
N2' C10' 1.47(2)
C1' C3' 1.35(3)
C4' C5' 1.49(3)
C5' C6' 1.54(3)
C7' C9' 1.36(3)
C10' C11' 1.56(3)
C11' C12' 1.50(3)
C19' C20' 1.40(2)
C19' C24' 1.38(2)
C20' C21' 1.39(3)
C21' C22' 1.38(3)
C22' C23' 1.38(3)
C23' C24' 1.40(3)
C25' C26' 1.39(3)
C25' C30' 1.38(3)
C26' C27' 1.38(3)
C27' C28' 1.44(3)
C28' C29' 1.40(3)
C29' C30' 1.41(3)

loop_
_twin_individual_id
_twin_individual_mass_fraction_refined
1 0.42(8)
2 0.58(8)
